data_4300945
loop_
_publ_author_name
'Geary, Elaine A. M.'
'Yellowlees, Lesley J.'
'Jack, Lorna A.'
'Oswald, Iain D. H.'
'Parsons, Simon'
'Hirata, Narukuni'
'Durrant, James R.'
'Robertson, Neil'

_publ_section_title
;
 Synthesis, Structure, and Properties of [Pt(II)(diimine)(dithiolate)] Dyes
 with 3,3'-, 4,4'-, and 5,5'-Disubstituted Bipyridyl: Applications in
 Dye-Sensitized Solar Cells
;
_journal_coden_ASTM INOCAJ
_journal_issue 2
_journal_name_full 'Inorganic Chemistry'
_journal_page_first 242
_journal_page_last 250
_journal_paper_doi 10.1021/ic048799t
_journal_volume 44
_journal_year 2005
_chemical_formula_moiety ' C22 H19 N5 O4 Pt1 S2 '
_chemical_formula_sum 'C22 H19 N5 O4 Pt S2'
_chemical_formula_weight 676.65
_space_group_IT_number 14
_symmetry_cell_setting monoclinic
_symmetry_space_group_name_Hall '-P 2ybc'
_symmetry_space_group_name_H-M 'P 1 21/c 1'
_cell_angle_alpha 90
_cell_angle_beta 100.815(4)
_cell_angle_gamma 90
_cell_formula_units_Z 4
_cell_length_a 14.7735(15)
_cell_length_b 21.632(2)
_cell_length_c 7.5450(7)
_cell_measurement_temperature 150
_cell_volume 2368.4(4)
_diffrn_ambient_temperature 150
_exptl_crystal_density_diffrn 1.898
_cod_duplicate_entry 4308380
_cod_depositor_comments
;
The following automatic conversions were performed:
'_symmetry_cell_setting' value 'Monoclinic' changed to 'monoclinic'
according to '/home/saulius/struct/CIF-dictionaries/cif_core.dic'
dictionary named 'cif_core.dic' version 2.4.1 from 2010-06-29.

Automatic conversion script
Id: cif_fix_enum 1527 2010-12-29 10:47:43Z saulius 
;
_cod_original_sg_symbol_H-M 'P 21/c'
_cod_original_formula_sum ' C22 H19 N5 O4 Pt1 S2 '
_cod_database_code 4300945

loop_
_symmetry_equiv_pos_as_xyz
x,y,z
-x,-y,-z
-x,y+1/2,-z+1/2
x,-y+1/2,z+1/2

loop_
_atom_site_label
_atom_site_type_symbol
_atom_site_fract_x
_atom_site_fract_y
_atom_site_fract_z
_atom_site_U_iso_or_equiv
_atom_site_occupancy
_atom_site_adp_type
_atom_site_refinement_flags_posn
_atom_site_refinement_flags_adp
_atom_site_refinement_flags_occupancy
_atom_site_disorder_assembly
_atom_site_disorder_group
_atom_site_attached_hydrogens
Pt1 Pt 0.29821(2) 0.290204(15) 0.25909(5) 0.0249 1.0000 Uani . . . . . .
S13 S 0.28220(17) 0.39238(11) 0.3060(4) 0.0295 1.0000 Uani . . . . . .
S16 S 0.44473(18) 0.30660(11) 0.2299(4) 0.0322 1.0000 Uani . . . . . .
C2 C 0.3830(7) 0.1650(5) 0.2485(14) 0.032(2) 1.0000 Uiso . . . . . .
C3 C 0.3907(8) 0.1023(5) 0.2805(15) 0.036(2) 1.0000 Uiso . . . . . .
C4 C 0.3174(7) 0.0721(5) 0.3279(14) 0.030(2) 1.0000 Uiso . . . . . .
C5 C 0.2336(7) 0.1024(5) 0.3219(13) 0.029(2) 1.0000 Uiso . . . . . .
C6 C 0.2281(6) 0.1648(4) 0.2678(12) 0.0210(17) 1.0000 Uiso . . . . . .
C7 C 0.1437(6) 0.2051(4) 0.2398(11) 0.0210(16) 1.0000 Uiso . . . . . .
C8 C 0.0516(7) 0.1866(5) 0.1829(13) 0.0266(19) 1.0000 Uiso . . . . . .
C9 C -0.0175(7) 0.2303(5) 0.1767(14) 0.031(2) 1.0000 Uiso . . . . . .
C10 C 0.0049(8) 0.2907(5) 0.2169(15) 0.034(2) 1.0000 Uiso . . . . . .
C11 C 0.0975(7) 0.3098(5) 0.2515(13) 0.0264(19) 1.0000 Uiso . . . . . .
C14 C 0.3889(7) 0.4228(5) 0.2853(14) 0.029(2) 1.0000 Uiso . . . . . .
C15 C 0.4581(7) 0.3864(5) 0.2515(13) 0.0265(19) 1.0000 Uiso . . . . . .
C18 C -0.2727(11) 0.2380(8) 0.249(2) 0.059(4) 1.0000 Uiso . . . . . .
C19 C -0.3467(14) 0.1984(9) 0.161(3) 0.078(5) 1.0000 Uiso . . . . . .
C51 C 0.1596(7) 0.0696(5) 0.3924(13) 0.029(2) 1.0000 Uiso . . . . . .
C53 C 0.1203(7) -0.0321(5) 0.4835(14) 0.035(2) 1.0000 Uiso . . . . . .
C54 C 0.1669(8) -0.0931(6) 0.5015(16) 0.040(2) 1.0000 Uiso . . . . . .
C81 C 0.0254(7) 0.1237(5) 0.1082(13) 0.0279(19) 1.0000 Uiso . . . . . .
C83 C -0.0966(7) 0.0526(5) 0.0304(14) 0.032(2) 1.0000 Uiso . . . . . .
C84 C -0.1987(8) 0.0529(6) 0.0125(16) 0.040(2) 1.0000 Uiso . . . . . .
C141 C 0.3994(7) 0.4878(5) 0.3030(14) 0.033(2) 1.0000 Uiso . . . . . .
C151 C 0.5413(8) 0.4116(5) 0.2152(15) 0.035(2) 1.0000 Uiso . . . . . .
O51 O 0.0961(5) 0.0925(3) 0.4483(9) 0.0312(15) 1.0000 Uiso . . . . . .
O52 O 0.1762(5) 0.0084(4) 0.3938(10) 0.0331(16) 1.0000 Uiso . . . . . .
O81 O 0.0751(5) 0.0917(3) 0.0369(9) 0.0271(14) 1.0000 Uiso . . . . . .
O82 O -0.0611(5) 0.1105(3) 0.1156(9) 0.0290(14) 1.0000 Uiso . . . . . .
N1 N 0.3054(6) 0.1946(5) 0.2449(11) 0.0293(18) 1.0000 Uiso . . . . . .
N12 N 0.1634(5) 0.2669(4) 0.2618(10) 0.0212(15) 1.0000 Uiso . . . . . .
N17 N -0.2167(11) 0.2698(8) 0.315(2) 0.074(4) 1.0000 Uiso . . . . . .
N142 N 0.4055(7) 0.5408(5) 0.3174(14) 0.044(2) 1.0000 Uiso . . . . . .
N152 N 0.6095(8) 0.4285(5) 0.1804(15) 0.047(2) 1.0000 Uiso . . . . . .
H21 H 0.4382 0.1885 0.2256 0.0407 1.0000 Uiso . . . . . .
H31 H 0.4487 0.0799 0.2697 0.0453 1.0000 Uiso . . . . . .
H41 H 0.3248 0.0273 0.3676 0.0385 1.0000 Uiso . . . . . .
H91 H -0.0839 0.2182 0.1413 0.0393 1.0000 Uiso . . . . . .
H101 H -0.0456 0.3210 0.2211 0.0435 1.0000 Uiso . . . . . .
H111 H 0.1139 0.3553 0.2684 0.0341 1.0000 Uiso . . . . . .
H531 H 0.1154 -0.0157 0.6052 0.0451 1.0000 Uiso . . . . . .
H532 H 0.0568 -0.0365 0.4088 0.0451 1.0000 Uiso . . . . . .
H541 H 0.1308 -0.1228 0.5623 0.0501 1.0000 Uiso . . . . . .
H542 H 0.2301 -0.0883 0.5760 0.0501 1.0000 Uiso . . . . . .
H543 H 0.1715 -0.1091 0.3795 0.0501 1.0000 Uiso . . . . . .
H831 H -0.0792 0.0493 -0.0913 0.0412 1.0000 Uiso . . . . . .
H832 H -0.0689 0.0169 0.1070 0.0412 1.0000 Uiso . . . . . .
H841 H -0.2247 0.0132 -0.0452 0.0491 1.0000 Uiso . . . . . .
H842 H -0.2256 0.0885 -0.0629 0.0491 1.0000 Uiso . . . . . .
H843 H -0.2153 0.0562 0.1354 0.0491 1.0000 Uiso . . . . . .
H191 H -0.3468 0.1579 0.2243 0.0958 1.0000 Uiso . . . . . .
H192 H -0.4080 0.2190 0.1538 0.0958 1.0000 Uiso . . . . . .
H193 H -0.3385 0.1895 0.0315 0.0958 1.0000 Uiso . . . . . .

loop_
_atom_site_aniso_label
_atom_site_aniso_U_11
_atom_site_aniso_U_22
_atom_site_aniso_U_33
_atom_site_aniso_U_23
_atom_site_aniso_U_13
_atom_site_aniso_U_12
Pt1 0.0281(2) 0.0102(2) 0.0364(2) -0.00058(15) 0.00636(13) -0.00156(14)
S13 0.0314(12) 0.0114(10) 0.0465(14) -0.0025(10) 0.0089(10) -0.0024(9)
S16 0.0290(12) 0.0128(11) 0.0559(16) -0.0012(10) 0.0110(11) -0.0028(9)

loop_
_geom_bond_atom_site_label_1
_geom_bond_site_symmetry_1
_geom_bond_atom_site_label_2
_geom_bond_site_symmetry_2
_geom_bond_distance
_geom_bond_publ_flag
Pt1 . S13 . 2.258(2) yes
Pt1 . S16 . 2.245(3) yes
Pt1 . N1 . 2.074(10) yes
Pt1 . N12 . 2.058(8) yes
S13 . C14 . 1.742(11) yes
S16 . C15 . 1.742(10) yes
C2 . C3 . 1.380(16) yes
C2 . N1 . 1.309(14) yes
C2 . H21 . 1.003 no
C3 . C4 . 1.367(15) yes
C3 . H31 . 1.000 no
C4 . C5 . 1.395(14) yes
C4 . H41 . 1.013 no
C5 . C6 . 1.408(14) yes
C5 . C51 . 1.483(14) yes
C6 . C7 . 1.503(13) yes
C6 . N1 . 1.351(12) yes
C7 . C8 . 1.406(13) yes
C7 . N12 . 1.371(12) yes
C8 . C9 . 1.387(15) yes
C8 . C81 . 1.495(14) yes
C9 . C10 . 1.368(16) yes
C9 . H91 . 1.002 no
C10 . C11 . 1.407(15) yes
C10 . H101 . 0.997 no
C11 . N12 . 1.337(13) yes
C11 . H111 . 1.015 no
C14 . C15 . 1.353(14) yes
C14 . C141 . 1.417(15) yes
C15 . C151 . 1.418(14) yes
C18 . C19 . 1.45(3) yes
C18 . N17 . 1.12(2) yes
C19 . H191 . 1.000 no
C19 . H192 . 1.002 no
C19 . H193 . 1.022 no
C51 . O51 . 1.205(12) yes
C51 . O52 . 1.346(13) yes
C53 . C54 . 1.483(17) yes
C53 . O52 . 1.456(13) yes
C53 . H531 . 0.999 no
C53 . H532 . 1.004 no
C54 . H541 . 1.001 no
C54 . H542 . 1.001 no
C54 . H543 . 0.997 no
C81 . O81 . 1.207(12) yes
C81 . O82 . 1.321(12) yes
C83 . C84 . 1.490(15) yes
C83 . O82 . 1.459(13) yes
C83 . H831 . 1.002 no
C83 . H832 . 1.003 no
C84 . H841 . 1.005 no
C84 . H842 . 0.995 no
C84 . H843 . 1.005 no
C141 . N142 . 1.155(16) yes
C151 . N152 . 1.147(15) yes

loop_
_cod_related_entry_id
_cod_related_entry_database
_cod_related_entry_code
1 ChemSpider 30660700
